data_1526799
loop_
_publ_author_name
'Kusuya, H.'
'Machida, A.'
'Nakamura, A.'
'Kato, K.'
'Takata, M.'
'Moritomo, Y.'
'Nishibori, E.'
'Sakata, M.'

_publ_section_title
;
 Structural change at metal-insulator transition of Tb2 Ba2 Co4 O11
;
_journal_name_full 'Journal of the Physical Society of Japan'
_journal_page_first 3577
_journal_page_last 3580
_journal_volume 70
_journal_year 2001
_chemical_formula_sum 'Ba2 Co4 O11 Tb2'
_chemical_name_systematic 'Tb2 Ba2 Co4 O11'
_space_group_IT_number 47
_symmetry_space_group_name_Hall '-P 2 2'
_symmetry_space_group_name_H-M 'P m m m'
_cell_angle_alpha 90
_cell_angle_beta 90
_cell_angle_gamma 90
_cell_formula_units_Z 1
_cell_length_a 7.8143
_cell_length_b 3.86769
_cell_length_c 7.5125
_cell_volume 227.052
_citation_journal_id_ASTM JUPSAU
_cod_data_source_file Kusuya_JUPSAU_2001_1820.cif
_cod_data_source_block Ba2Co4O11Tb2
_cod_original_cell_volume 227.0525
_cod_database_code 1526799

loop_
_symmetry_equiv_pos_as_xyz
x,y,z
-x,-y,z
x,-y,-z
-x,y,-z
-x,-y,-z
x,y,-z
-x,y,z
x,-y,z

loop_
_atom_site_label
_atom_site_type_symbol
_atom_site_fract_x
_atom_site_fract_y
_atom_site_fract_z
_atom_site_occupancy
_atom_site_U_iso_or_equiv
O4 O-2 0 0.5 0.305 1 0.0
Co1 Co+3 0.5 0 0.2517 1 0.0
O5 O-2 0.5 0.5 0.275 1 0.0
O6 O-2 0.239 0 0.296 1 0.0
O1 O-2 0 0 0 1 0.0
Tb1 Tb+3 0.2731 0.5 0.5 1 0.0
O2 O-2 0.5 0 0 1 0.0
Co2 Co+3 0 0 0.2557 1 0.0
O3 O-2 0.5 0 0.5 1 0.0
Ba1 Ba+2 0.2496 0.5 0 1 0.0
